data_4114248
loop_
_publ_author_name
'Andrew Ozarowski'
'Hon Man Lee'
'Alan L. Balch'

_publ_section_title
;
 Crystal Environments Probed by EPR Spectroscopy. Variations in the EPR
 Spectra of CoII(octaethylporphyrin) Doped in Crystalline Diamagnetic
 Hosts and a Reassessment of the Electronic Structure of Four-Coordinate
 Cobalt(II)
;
_journal_name_full 'Journal of the American Chemical Society'
_journal_page_first 12606
_journal_page_last 12614
_journal_paper_doi 10.1021/ja030221f
_journal_volume 125
_journal_year 2003
_chemical_formula_sum 'C76 H96 N8 O2 Zn2'
_chemical_formula_weight 1284.35
_chemical_name_common (dioxane)[Zn(OEP)]2
_chemical_name_systematic
;
 ?
;
_space_group_IT_number 14
_symmetry_cell_setting monoclinic
_symmetry_space_group_name_Hall '-P 2yn'
_symmetry_space_group_name_H-M 'P 1 21/n 1'
_atom_sites_solution_hydrogens geom
_atom_sites_solution_primary direct
_atom_sites_solution_secondary difmap
_audit_creation_method SHELXL-97
_cell_angle_alpha 90.00
_cell_angle_beta 90.021(3)
_cell_angle_gamma 90.00
_cell_formula_units_Z 2
_cell_length_a 14.9979(11)
_cell_length_b 9.7677(9)
_cell_length_c 22.9303(17)
_cell_measurement_reflns_used 928
_cell_measurement_temperature 90(2)
_cell_measurement_theta_max 28.5
_cell_measurement_theta_min 2.7
_cell_volume 3359.2(5)
_computing_cell_refinement 'SMART 5.054 (Bruker, 2002)'
_computing_data_collection 'SMART 5.054 (Bruker, 2002)'
_computing_data_reduction 'SAINT 6.35 (Bruker, 2002)'
_computing_molecular_graphics 'SHELXTL 5.1 (Sheldrick, 1994)'
_computing_publication_material 'SHELXL-97 (Sheldrick, 1997)'
_computing_structure_refinement 'SHELXL-97 (Sheldrick, 1997)'
_computing_structure_solution 'SHELXS-97 (Sheldrick, 1990)'
_diffrn_ambient_temperature 90(2)
_diffrn_detector_area_resol_mean 8.3
_diffrn_measured_fraction_theta_full 0.998
_diffrn_measured_fraction_theta_max 0.998
_diffrn_measurement_device_type 'Bruker SMART 1000'
_diffrn_measurement_method \w
_diffrn_radiation_monochromator graphite
_diffrn_radiation_source 'normal-focus sealed tube'
_diffrn_radiation_type MoK\a
_diffrn_radiation_wavelength 0.71073
_diffrn_reflns_av_R_equivalents 0.0601
_diffrn_reflns_av_sigmaI/netI 0.0514
_diffrn_reflns_limit_h_max 19
_diffrn_reflns_limit_h_min -19
_diffrn_reflns_limit_k_max 12
_diffrn_reflns_limit_k_min -13
_diffrn_reflns_limit_l_max 30
_diffrn_reflns_limit_l_min -30
_diffrn_reflns_number 39309
_diffrn_reflns_theta_full 28.28
_diffrn_reflns_theta_max 28.28
_diffrn_reflns_theta_min 0.89
_exptl_absorpt_coefficient_mu 0.767
_exptl_absorpt_correction_T_max 0.934
_exptl_absorpt_correction_T_min 0.887
_exptl_absorpt_correction_type multi-scan
_exptl_absorpt_process_details 'SADABS 2.03 (Sheldrick, 2002)'
_exptl_crystal_colour red
_exptl_crystal_density_diffrn 1.270
_exptl_crystal_description prism
_exptl_crystal_F_000 1368
_exptl_crystal_size_max 0.16
_exptl_crystal_size_mid 0.12
_exptl_crystal_size_min 0.09
_refine_diff_density_max 2.075
_refine_diff_density_min -0.599
_refine_diff_density_rms 0.082
_refine_ls_extinction_method none
_refine_ls_goodness_of_fit_ref 1.026
_refine_ls_hydrogen_treatment mixed
_refine_ls_matrix_type full
_refine_ls_number_parameters 406
_refine_ls_number_reflns 8313
_refine_ls_number_restraints 0
_refine_ls_restrained_S_all 1.026
_refine_ls_R_factor_all 0.0609
_refine_ls_R_factor_gt 0.0415
_refine_ls_shift/su_max 0.002
_refine_ls_shift/su_mean 0.000
_refine_ls_structure_factor_coef Fsqd
_refine_ls_weighting_details 'calc w=1/[\s^2^(Fo^2^)+(0.0589P)^2^+0.9075P] where P=(Fo^2^+2Fc^2^)/3'
_refine_ls_weighting_scheme calc
_refine_ls_wR_factor_gt 0.0971
_refine_ls_wR_factor_ref 0.1065
_reflns_number_gt 6726
_reflns_number_total 8314
_reflns_threshold_expression I>2\s(I)
_cod_data_source_file ja030221f_2.cif
_cod_data_source_block hml55
_cod_original_sg_symbol_H-M 'P 21/n'
_cod_database_code 4114248

loop_
_symmetry_equiv_pos_as_xyz
'x, y, z'
'-x+1/2, y+1/2, -z+1/2'
'-x, -y, -z'
'x-1/2, -y-1/2, z-1/2'

loop_
_atom_site_label
_atom_site_type_symbol
_atom_site_fract_x
_atom_site_fract_y
_atom_site_fract_z
_atom_site_U_iso_or_equiv
_atom_site_adp_type
_atom_site_occupancy
_atom_site_symmetry_multiplicity
_atom_site_calc_flag
_atom_site_refinement_flags
Zn1 Zn 0.98329(2) 0.82914(3) 0.538034(16) 0.01071(8) Uani 1 1 d .
O1 O 0.96469(11) 0.60158(18) 0.53770(10) 0.0167(4) Uani 1 1 d .
N1 N 0.98550(16) 0.8472(2) 0.44891(9) 0.0112(5) Uani 1 1 d .
N2 N 0.84823(13) 0.8583(2) 0.53738(12) 0.0120(4) Uani 1 1 d .
N3 N 0.98393(17) 0.8365(2) 0.62702(10) 0.0116(4) Uani 1 1 d .
N4 N 1.12011(13) 0.8173(2) 0.53864(12) 0.0110(4) Uani 1 1 d .
C1 C 1.0580(2) 0.8280(3) 0.41368(13) 0.0114(5) Uani 1 1 d .
C2 C 1.0303(2) 0.8208(3) 0.35269(12) 0.0119(6) Uani 1 1 d .
C3 C 0.93943(19) 0.8354(3) 0.35238(13) 0.0123(5) Uani 1 1 d .
C4 C 0.9119(2) 0.8510(3) 0.41238(13) 0.0109(6) Uani 1 1 d .
C5 C 0.8237(2) 0.8637(3) 0.43161(13) 0.0134(6) Uani 1 1 d .
H5A H 0.7792 0.8710 0.4022 0.016 Uiso 1 1 calc R
C6 C 0.7941(2) 0.8669(3) 0.48917(14) 0.0120(6) Uani 1 1 d .
C7 C 0.70100(18) 0.8790(3) 0.50728(13) 0.0128(6) Uani 1 1 d .
C8 C 0.70103(18) 0.8762(3) 0.56657(13) 0.0131(6) Uani 1 1 d .
C9 C 0.79351(19) 0.8649(3) 0.58528(13) 0.0129(6) Uani 1 1 d .
C10 C 0.82309(19) 0.8620(3) 0.64269(12) 0.0136(6) Uani 1 1 d .
H10A H 0.7785 0.8689 0.6719 0.016 Uiso 1 1 calc R
C11 C 0.9108(2) 0.8500(3) 0.66232(13) 0.0127(6) Uani 1 1 d .
C12 C 0.9383(2) 0.8482(3) 0.72293(13) 0.0156(6) Uani 1 1 d .
C13 C 1.0286(2) 0.8314(3) 0.72371(12) 0.0138(6) Uani 1 1 d .
C14 C 1.0563(2) 0.8255(3) 0.66319(13) 0.0133(5) Uani 1 1 d .
C15 C 1.1444(2) 0.8108(3) 0.64398(13) 0.0135(6) Uani 1 1 d .
H15A H 1.1888 0.8037 0.6734 0.016 Uiso 1 1 calc R
C16 C 1.17387(19) 0.8055(3) 0.58643(13) 0.0129(6) Uani 1 1 d .
C17 C 1.26623(18) 0.7859(3) 0.56854(13) 0.0126(6) Uani 1 1 d .
C18 C 1.26642(19) 0.7853(3) 0.50922(13) 0.0122(6) Uani 1 1 d .
C19 C 1.1747(2) 0.8069(3) 0.49097(13) 0.0115(6) Uani 1 1 d .
C20 C 1.1449(2) 0.8118(3) 0.43320(14) 0.0120(6) Uani 1 1 d .
H20A H 1.1894 0.8031 0.4039 0.014 Uiso 1 1 calc R
C21 C 1.0902(2) 0.7944(3) 0.30178(13) 0.0168(6) Uani 1 1 d .
H21A H 1.1463 0.8463 0.3073 0.020 Uiso 1 1 calc R
H21B H 1.0611 0.8291 0.2659 0.020 Uiso 1 1 calc R
C22 C 1.1126(2) 0.6428(3) 0.29351(15) 0.0260(7) Uani 1 1 d .
H22A H 1.1531 0.6324 0.2603 0.039 Uiso 1 1 calc R
H22B H 1.0576 0.5914 0.2861 0.039 Uiso 1 1 calc R
H22C H 1.1413 0.6076 0.3289 0.039 Uiso 1 1 calc R
C23 C 0.8776(2) 0.8295(3) 0.30083(14) 0.0192(7) Uani 1 1 d .
H23A H 0.9096 0.8612 0.2656 0.023 Uiso 1 1 calc R
H23B H 0.8267 0.8922 0.3075 0.023 Uiso 1 1 calc R
C24 C 0.8423(2) 0.6847(4) 0.29043(16) 0.0285(8) Uani 1 1 d .
H24A H 0.8023 0.6849 0.2566 0.043 Uiso 1 1 calc R
H24B H 0.8095 0.6537 0.3250 0.043 Uiso 1 1 calc R
H24C H 0.8924 0.6227 0.2831 0.043 Uiso 1 1 calc R
C25 C 0.62257(17) 0.8868(3) 0.46628(15) 0.0154(5) Uani 1 1 d .
H25A H 0.6387 0.9452 0.4326 0.019 Uiso 1 1 calc R
H25B H 0.5720 0.9309 0.4867 0.019 Uiso 1 1 calc R
C26 C 0.5927(2) 0.7468(3) 0.44383(13) 0.0209(7) Uani 1 1 d .
H26A H 0.5418 0.7583 0.4175 0.031 Uiso 1 1 calc R
H26B H 0.5752 0.6891 0.4768 0.031 Uiso 1 1 calc R
H26C H 0.6420 0.7033 0.4228 0.031 Uiso 1 1 calc R
C27 C 0.62234(19) 0.8803(3) 0.60728(13) 0.0167(6) Uani 1 1 d .
H27A H 0.5708 0.9212 0.5866 0.020 Uiso 1 1 calc R
H27B H 0.6368 0.9401 0.6408 0.020 Uiso 1 1 calc R
C28 C 0.5962(2) 0.7397(4) 0.62977(15) 0.0248(7) Uani 1 1 d .
H28A H 0.5466 0.7487 0.6573 0.037 Uiso 1 1 calc R
H28B H 0.6473 0.6978 0.6495 0.037 Uiso 1 1 calc R
H28C H 0.5779 0.6819 0.5970 0.037 Uiso 1 1 calc R
C29 C 0.8769(2) 0.8575(3) 0.77459(14) 0.0200(7) Uani 1 1 d .
H29A H 0.8249 0.9151 0.7643 0.024 Uiso 1 1 calc R
H29B H 0.9086 0.9023 0.8073 0.024 Uiso 1 1 calc R
C30 C 0.8443(2) 0.7179(4) 0.79413(16) 0.0301(9) Uani 1 1 d .
H30A H 0.8050 0.7285 0.8280 0.045 Uiso 1 1 calc R
H30B H 0.8955 0.6608 0.8048 0.045 Uiso 1 1 calc R
H30C H 0.8114 0.6742 0.7622 0.045 Uiso 1 1 calc R
C31 C 1.0889(2) 0.8145(3) 0.77570(13) 0.0160(6) Uani 1 1 d .
H31A H 1.0583 0.8501 0.8108 0.019 Uiso 1 1 calc R
H31B H 1.1436 0.8695 0.7697 0.019 Uiso 1 1 calc R
C32 C 1.1151(2) 0.6655(3) 0.78615(15) 0.0226(7) Uani 1 1 d .
H32A H 1.1527 0.6594 0.8211 0.034 Uiso 1 1 calc R
H32B H 1.1483 0.6311 0.7524 0.034 Uiso 1 1 calc R
H32C H 1.0613 0.6102 0.7917 0.034 Uiso 1 1 calc R
C33 C 1.34338(19) 0.7634(3) 0.60915(13) 0.0152(6) Uani 1 1 d .
H33A H 1.3378 0.8268 0.6426 0.018 Uiso 1 1 calc R
H33B H 1.3994 0.7860 0.5885 0.018 Uiso 1 1 calc R
C34 C 1.3492(2) 0.6176(3) 0.63191(15) 0.0254(7) Uani 1 1 d .
H34A H 1.4008 0.6092 0.6579 0.038 Uiso 1 1 calc R
H34B H 1.3559 0.5543 0.5991 0.038 Uiso 1 1 calc R
H34C H 1.2947 0.5953 0.6535 0.038 Uiso 1 1 calc R
C35 C 1.34383(17) 0.7614(3) 0.46900(13) 0.0134(6) Uani 1 1 d .
H35A H 1.3998 0.7850 0.4896 0.016 Uiso 1 1 calc R
H35B H 1.3383 0.8228 0.4348 0.016 Uiso 1 1 calc R
C36 C 1.3492(2) 0.6125(3) 0.44776(13) 0.0229(7) Uani 1 1 d .
H36A H 1.4005 0.6020 0.4217 0.034 Uiso 1 1 calc R
H36B H 1.2944 0.5891 0.4266 0.034 Uiso 1 1 calc R
H36C H 1.3559 0.5513 0.4814 0.034 Uiso 1 1 calc R
C37 C 1.03336(19) 0.5100(3) 0.55707(11) 0.0183(6) Uani 1 1 d .
H37A H 1.0060 0.4288 0.5757 0.022 Uiso 1 1 calc R
H37B H 1.0712 0.5565 0.5864 0.022 Uiso 1 1 calc R
C38 C 0.9100(2) 0.5346(3) 0.49381(14) 0.0193(6) Uani 1 1 d .
H38A H 0.8633 0.5986 0.4801 0.023 Uiso 1 1 calc R
H38B H 0.8801 0.4539 0.5112 0.023 Uiso 1 1 calc R

loop_
_atom_site_aniso_label
_atom_site_aniso_U_11
_atom_site_aniso_U_22
_atom_site_aniso_U_33
_atom_site_aniso_U_23
_atom_site_aniso_U_13
_atom_site_aniso_U_12
Zn1 0.00917(12) 0.01557(14) 0.00739(12) 0.00005(14) 0.00125(15) 0.00017(11)
O1 0.0199(10) 0.0185(9) 0.0116(8) 0.0000(9) 0.0014(9) 0.0084(7)
N1 0.0097(9) 0.0156(12) 0.0084(12) -0.0004(8) -0.0009(8) -0.0005(8)
N2 0.0119(10) 0.0147(10) 0.0095(10) 0.0008(11) 0.0017(10) 0.0000(8)
N3 0.0102(9) 0.0137(11) 0.0109(12) 0.0002(9) 0.0008(10) 0.0003(9)
N4 0.0102(9) 0.0130(10) 0.0097(10) 0.0000(11) 0.0016(11) 0.0011(7)
C1 0.0161(14) 0.0092(13) 0.0089(14) 0.0003(11) 0.0039(11) -0.0003(10)
C2 0.0151(18) 0.0125(13) 0.0080(12) 0.0004(10) 0.0040(11) -0.0017(11)
C3 0.0131(14) 0.0144(14) 0.0093(13) -0.0021(11) 0.0023(11) -0.0024(10)
C4 0.0108(14) 0.0124(14) 0.0095(14) -0.0002(11) 0.0021(11) -0.0003(10)
C5 0.0148(15) 0.0148(15) 0.0107(14) 0.0009(11) -0.0010(11) 0.0006(11)
C6 0.0121(15) 0.0100(13) 0.0139(14) -0.0010(12) 0.0001(11) 0.0015(11)
C7 0.0124(14) 0.0144(14) 0.0117(14) 0.0000(11) 0.0005(10) 0.0011(11)
C8 0.0122(14) 0.0123(13) 0.0148(14) -0.0002(11) 0.0029(10) 0.0003(10)
C9 0.0099(14) 0.0158(14) 0.0131(14) -0.0028(12) 0.0010(10) 0.0005(11)
C10 0.0120(14) 0.0173(14) 0.0114(14) 0.0001(11) 0.0070(11) 0.0014(11)
C11 0.0147(15) 0.0141(15) 0.0092(14) -0.0006(11) 0.0015(11) -0.0004(11)
C12 0.0179(15) 0.0174(15) 0.0115(14) 0.0009(11) 0.0019(11) -0.0007(11)
C13 0.0154(17) 0.0167(13) 0.0092(12) 0.0018(11) 0.0019(11) -0.0005(11)
C14 0.0154(13) 0.0151(14) 0.0093(14) -0.0006(11) 0.0007(11) -0.0010(11)
C15 0.0138(15) 0.0161(15) 0.0105(15) 0.0007(12) 0.0001(11) 0.0007(11)
C16 0.0113(13) 0.0152(15) 0.0122(14) -0.0020(11) 0.0008(11) -0.0001(11)
C17 0.0093(13) 0.0160(14) 0.0126(14) 0.0030(12) 0.0005(10) -0.0008(10)
C18 0.0102(13) 0.0130(14) 0.0134(14) 0.0020(11) 0.0021(10) 0.0013(10)
C19 0.0112(14) 0.0106(14) 0.0126(14) -0.0010(11) 0.0008(11) -0.0022(11)
C20 0.0122(15) 0.0136(15) 0.0104(15) -0.0004(11) 0.0036(11) -0.0004(11)
C21 0.0128(14) 0.0302(17) 0.0073(13) -0.0020(12) 0.0031(11) 0.0001(12)
C22 0.0255(17) 0.0291(19) 0.0232(17) -0.0081(14) 0.0063(13) -0.0006(13)
C23 0.0188(15) 0.0263(17) 0.0124(15) -0.0008(13) -0.0005(12) -0.0003(13)
C24 0.0246(17) 0.0330(19) 0.0278(18) -0.0109(15) -0.0081(14) 0.0011(14)
C25 0.0101(11) 0.0218(14) 0.0144(14) 0.0000(14) 0.0007(12) 0.0026(10)
C26 0.0162(15) 0.0275(17) 0.0189(16) -0.0012(12) -0.0024(11) -0.0056(12)
C27 0.0123(13) 0.0221(16) 0.0158(15) -0.0025(13) 0.0026(11) 0.0015(11)
C28 0.0191(16) 0.033(2) 0.0227(18) 0.0081(15) 0.0073(13) -0.0041(14)
C29 0.0173(15) 0.0313(18) 0.0113(14) 0.0001(13) 0.0010(12) 0.0006(12)
C30 0.0265(18) 0.043(2) 0.0210(18) 0.0090(16) 0.0107(14) 0.0030(15)
C31 0.0184(15) 0.0214(16) 0.0082(14) -0.0006(12) 0.0005(11) 0.0019(12)
C32 0.0243(16) 0.0248(17) 0.0188(16) 0.0040(13) -0.0046(12) 0.0024(13)
C33 0.0113(13) 0.0221(16) 0.0123(15) 0.0008(12) -0.0005(11) 0.0011(11)
C34 0.0250(17) 0.0247(18) 0.0264(18) 0.0049(14) -0.0067(13) 0.0015(14)
C35 0.0076(11) 0.0220(14) 0.0106(15) 0.0005(12) 0.0028(11) 0.0006(10)
C36 0.0245(16) 0.0226(16) 0.0217(18) -0.0019(12) 0.0077(12) 0.0058(13)
C37 0.0253(16) 0.0147(14) 0.0150(13) 0.0016(11) -0.0094(10) 0.0013(11)
C38 0.0170(15) 0.0154(15) 0.0253(16) -0.0006(12) -0.0057(12) 0.0000(12)

loop_
_atom_type_symbol
_atom_type_description
_atom_type_scat_dispersion_real
_atom_type_scat_dispersion_imag
_atom_type_scat_source
C C 0.0033 0.0016 'International Tables Vol C Tables 4.2.6.8 and 6.1.1.4'
H H 0.0000 0.0000 'International Tables Vol C Tables 4.2.6.8 and 6.1.1.4'
N N 0.0061 0.0033 'International Tables Vol C Tables 4.2.6.8 and 6.1.1.4'
O O 0.0106 0.0060 'International Tables Vol C Tables 4.2.6.8 and 6.1.1.4'
Zn Zn 0.2839 1.4301 'International Tables Vol C Tables 4.2.6.8 and 6.1.1.4'

loop_
_geom_angle_atom_site_label_1
_geom_angle_atom_site_label_2
_geom_angle_atom_site_label_3
_geom_angle
_geom_angle_site_symmetry_3
N3 Zn1 N2 90.39(11) .
N3 Zn1 N1 172.96(8) .
N2 Zn1 N1 89.84(10) .
N3 Zn1 N4 89.48(11) .
N2 Zn1 N4 175.21(9) .
N1 Zn1 N4 89.71(10) .
N3 Zn1 O1 92.22(9) .
N2 Zn1 O1 90.86(7) .
N1 Zn1 O1 94.81(9) .
N4 Zn1 O1 93.93(7) .
C37 O1 C38 109.8(2) .
C37 O1 Zn1 121.89(16) .
C38 O1 Zn1 121.26(17) .
C1 N1 C4 106.2(2) .
C1 N1 Zn1 126.14(19) .
C4 N1 Zn1 126.26(19) .
C9 N2 C6 106.7(2) .
C9 N2 Zn1 126.4(2) .
C6 N2 Zn1 126.8(2) .
C11 N3 C14 106.5(2) .
C11 N3 Zn1 126.2(2) .
C14 N3 Zn1 127.3(2) .
C16 N4 C19 106.4(2) .
C16 N4 Zn1 126.8(2) .
C19 N4 Zn1 126.6(2) .
N1 C1 C20 124.9(3) .
N1 C1 C2 110.2(3) .
C20 C1 C2 124.8(3) .
C3 C2 C1 106.5(3) .
C3 C2 C21 127.7(3) .
C1 C2 C21 125.7(3) .
C2 C3 C4 106.9(3) .
C2 C3 C23 127.9(3) .
C4 C3 C23 125.2(3) .
N1 C4 C5 124.4(3) .
N1 C4 C3 110.2(2) .
C5 C4 C3 125.4(3) .
C6 C5 C4 127.0(3) .
N2 C6 C5 125.0(3) .
N2 C6 C7 109.9(3) .
C5 C6 C7 125.1(3) .
C8 C7 C6 106.4(3) .
C8 C7 C25 128.7(3) .
C6 C7 C25 124.9(3) .
C7 C8 C9 107.2(3) .
C7 C8 C27 128.3(3) .
C9 C8 C27 124.5(3) .
N2 C9 C10 124.5(3) .
N2 C9 C8 109.7(2) .
C10 C9 C8 125.8(3) .
C9 C10 C11 127.5(3) .
N3 C11 C10 124.9(3) .
N3 C11 C12 109.7(3) .
C10 C11 C12 125.3(3) .
C13 C12 C11 107.2(3) .
C13 C12 C29 127.3(3) .
C11 C12 C29 125.5(3) .
C12 C13 C14 106.1(3) .
C12 C13 C31 128.3(3) .
C14 C13 C31 125.6(3) .
N3 C14 C15 124.4(3) .
N3 C14 C13 110.5(3) .
C15 C14 C13 125.2(3) .
C16 C15 C14 127.0(3) .
N4 C16 C15 124.7(3) .
N4 C16 C17 110.3(2) .
C15 C16 C17 125.0(3) .
C18 C17 C16 106.5(3) .
C18 C17 C33 128.2(3) .
C16 C17 C33 125.2(3) .
C17 C18 C19 106.6(3) .
C17 C18 C35 128.1(3) .
C19 C18 C35 125.3(3) .
N4 C19 C20 124.3(3) .
N4 C19 C18 110.3(3) .
C20 C19 C18 125.4(3) .
C1 C20 C19 127.5(3) .
C2 C21 C22 113.3(3) .
C3 C23 C24 111.8(3) .
C7 C25 C26 113.2(2) .
C8 C27 C28 112.8(3) .
C12 C29 C30 112.1(3) .
C13 C31 C32 112.6(3) .
C17 C33 C34 113.2(3) .
C18 C35 C36 112.5(2) .
O1 C37 C38 110.2(2) 3_766
O1 C38 C37 110.3(2) 3_766

loop_
_geom_bond_atom_site_label_1
_geom_bond_atom_site_label_2
_geom_bond_distance
_geom_bond_site_symmetry_2
Zn1 N3 2.042(2) .
Zn1 N2 2.046(2) .
Zn1 N1 2.051(2) .
Zn1 N4 2.055(2) .
Zn1 O1 2.2402(18) .
O1 C37 1.434(3) .
O1 C38 1.454(4) .
N1 C1 1.368(4) .
N1 C4 1.386(4) .
N2 C9 1.373(4) .
N2 C6 1.374(4) .
N3 C11 1.370(4) .
N3 C14 1.370(4) .
N4 C16 1.365(4) .
N4 C19 1.369(4) .
C1 C20 1.387(4) .
C1 C2 1.461(4) .
C2 C3 1.370(4) .
C2 C21 1.496(4) .
C3 C4 1.444(4) .
C3 C23 1.504(4) .
C4 C5 1.401(4) .
C5 C6 1.393(4) .
C6 C7 1.462(4) .
C7 C8 1.360(3) .
C7 C25 1.507(4) .
C8 C9 1.456(4) .
C8 C27 1.506(4) .
C9 C10 1.389(4) .
C10 C11 1.395(4) .
C11 C12 1.450(4) .
C12 C13 1.365(4) .
C12 C29 1.504(4) .
C13 C14 1.450(4) .
C13 C31 1.505(4) .
C14 C15 1.400(4) .
C15 C16 1.393(4) .
C16 C17 1.457(4) .
C17 C18 1.360(3) .
C17 C33 1.501(4) .
C18 C19 1.454(4) .
C18 C35 1.501(4) .
C19 C20 1.398(4) .
C21 C22 1.530(4) .
C23 C24 1.529(5) .
C25 C26 1.528(4) .
C27 C28 1.519(4) .
C29 C30 1.515(5) .
C31 C32 1.526(4) .
C33 C34 1.519(4) .
C35 C36 1.536(4) .
C37 C38 1.508(4) 3_766
C38 C37 1.508(4) 3_766
